data_7236732
loop_
_publ_author_name
'Lin, Ling'
'Chen, Dong-Hui'
'Yu, Rongmin'
'Chen, Xu-Lin'
'Zhu, Wen-Juan'
'Liang, Dong'
'Chang, Jian-Fei'
'Zhang, Qing'
'Lu, Can-Zhong'

_publ_section_title
;
 Photo- and electro-luminescence of three TADF binuclear Cu(i) complexes
 with functional tetraimine ligands
;
_journal_issue 18
_journal_name_full 'Journal of Materials Chemistry C'
_journal_page_first 4495
_journal_paper_doi 10.1039/C7TC00443E
_journal_volume 5
_journal_year 2017
_chemical_formula_sum 'C98 H82 B2 Cl10 Cu2 F11 N5 O2 P4'
_chemical_formula_weight 2197.77
_space_group_IT_number 14
_space_group_name_Hall '-P 2ybc'
_space_group_name_H-M_alt 'P 1 21/c 1'
_symmetry_cell_setting monoclinic
_symmetry_space_group_name_H-M 'P 1 21/c 1'
_atom_sites_solution_hydrogens geom
_atom_sites_solution_primary direct
_atom_sites_solution_secondary difmap
_audit_creation_method SHELXL-97
_audit_update_record
;
2017-01-22 deposited with the CCDC.
2017-04-03 downloaded from the CCDC.
;
_cell_angle_alpha 90.00
_cell_angle_beta 97.329(6)
_cell_angle_gamma 90.00
_cell_formula_units_Z 4
_cell_length_a 30.221(9)
_cell_length_b 16.055(5)
_cell_length_c 21.286(6)
_cell_measurement_reflns_used 29161
_cell_measurement_temperature 293(2)
_cell_measurement_theta_max 27.4855
_cell_measurement_theta_min 2.0118
_cell_volume 10244(5)
_computing_structure_refinement 'SHELXL-97 (Sheldrick, 1997)'
_computing_structure_solution 'SHELXS-97 (Sheldrick, 1990)'
_diffrn_ambient_temperature 293(2)
_diffrn_measured_fraction_theta_full 0.996
_diffrn_measured_fraction_theta_max 0.996
_diffrn_measurement_device
;
Saturn724+ (2x2 bin mode)
;
_diffrn_radiation_detector CCD
_diffrn_radiation_monochromator graphite
_diffrn_radiation_source 'fine-focus sealed tube'
_diffrn_radiation_type MoK\a
_diffrn_radiation_wavelength 0.71073
_diffrn_reflns_av_R_equivalents 0.0593
_diffrn_reflns_av_sigmaI/netI 0.0580
_diffrn_reflns_limit_h_max 39
_diffrn_reflns_limit_h_min -39
_diffrn_reflns_limit_k_max 20
_diffrn_reflns_limit_k_min -19
_diffrn_reflns_limit_l_max 27
_diffrn_reflns_limit_l_min -27
_diffrn_reflns_number 105168
_diffrn_reflns_theta_full 27.46
_diffrn_reflns_theta_max 27.46
_diffrn_reflns_theta_min 2.01
_exptl_absorpt_coefficient_mu 0.808
_exptl_absorpt_correction_T_max 0.8550
_exptl_absorpt_correction_T_min 0.6880
_exptl_absorpt_correction_type multi-scan
_exptl_crystal_colour Green
_exptl_crystal_density_diffrn 1.425
_exptl_crystal_density_method 'not measured'
_exptl_crystal_description Block
_exptl_crystal_F_000 4472
_exptl_crystal_size_max 0.50
_exptl_crystal_size_mid 0.20
_exptl_crystal_size_min 0.20
_refine_diff_density_max 0.923
_refine_diff_density_min -0.944
_refine_diff_density_rms 0.088
_refine_ls_extinction_method none
_refine_ls_goodness_of_fit_ref 1.134
_refine_ls_hydrogen_treatment mixed
_refine_ls_matrix_type full
_refine_ls_number_parameters 1209
_refine_ls_number_reflns 23336
_refine_ls_number_restraints 0
_refine_ls_restrained_S_all 1.134
_refine_ls_R_factor_all 0.1525
_refine_ls_R_factor_gt 0.1135
_refine_ls_shift/su_max 0.001
_refine_ls_shift/su_mean 0.000
_refine_ls_structure_factor_coef Fsqd
_refine_ls_weighting_details 'calc w=1/[\s^2^(Fo^2^)+(0.1511P)^2^+11.4630P] where P=(Fo^2^+2Fc^2^)/3'
_refine_ls_weighting_scheme calc
_refine_ls_wR_factor_gt 0.2927
_refine_ls_wR_factor_ref 0.3253
_reflns_number_gt 15785
_reflns_number_total 23336
_reflns_threshold_expression >2sigma(I)
_cod_data_source_file c7tc00443e2.cif
_cod_data_source_block b
_cod_depositor_comments
;
The following automatic conversions were performed:

data item '_exptl_absorpt_correction_type' value 'Multi-scan' was
changed to 'multi-scan' in accordance with the
/home/saulius/struct/COD-crude-data/automatic-downloads/DataCite-retrospective/RSC/depositions/lib/dictionaries/cif_core.dic
dictionary named 'cif_core.dic' version 2.4.2 last updated on
2011-04-26.

Automatic conversion script
Id: cif_fix_values 6909 2019-04-08 15:41:33Z antanas 
;
_cod_original_cell_volume 10243(5)
_cod_original_sg_symbol_H-M P21/c
_cod_database_code 7236732

loop_
_symmetry_equiv_pos_as_xyz
'x, y, z'
'-x, y+1/2, -z+1/2'
'-x, -y, -z'
'x, -y-1/2, z-1/2'

loop_
_atom_site_label
_atom_site_type_symbol
_atom_site_fract_x
_atom_site_fract_y
_atom_site_fract_z
_atom_site_U_iso_or_equiv
_atom_site_adp_type
_atom_site_occupancy
_atom_site_symmetry_multiplicity
_atom_site_calc_flag
_atom_site_refinement_flags
Cu1 Cu 0.13925(2) 0.62359(4) 0.33436(3) 0.0504(2) Uani 1 1 d .
Cu2 Cu 0.34892(2) 0.66200(5) 0.35144(3) 0.0539(2) Uani 1 1 d .
P2 P 0.12985(5) 0.66044(10) 0.43691(7) 0.0508(3) Uani 1 1 d .
P3 P 0.36741(5) 0.71341(10) 0.25593(7) 0.0537(4) Uani 1 1 d .
P4 P 0.40842(5) 0.60023(10) 0.40866(7) 0.0544(4) Uani 1 1 d .
P1 P 0.10507(5) 0.70001(10) 0.25443(7) 0.0531(4) Uani 1 1 d .
N2 N 0.21048(15) 0.6064(3) 0.3421(2) 0.0449(10) Uani 1 1 d .
O1 O 0.11692(14) 0.8193(3) 0.35717(18) 0.0577(10) Uani 1 1 d .
N3 N 0.28480(16) 0.5918(3) 0.3492(2) 0.0510(11) Uani 1 1 d .
N1 N 0.14308(15) 0.4931(3) 0.3344(2) 0.0490(10) Uani 1 1 d .
N5 N 0.26427(15) 0.5148(3) 0.3441(2) 0.0508(10) Uani 1 1 d .
N4 N 0.30410(15) 0.7508(3) 0.3781(2) 0.0499(10) Uani 1 1 d .
C79 C 0.21971(18) 0.5253(3) 0.3408(2) 0.0474(12) Uani 1 1 d .
C81 C 0.25969(18) 0.7332(3) 0.3605(2) 0.0464(11) Uani 1 1 d .
C87 C 0.29114(19) 0.4395(4) 0.3497(3) 0.0539(13) Uani 1 1 d .
C80 C 0.25128(17) 0.6439(3) 0.3482(2) 0.0447(11) Uani 1 1 d .
C49 C 0.13750(19) 0.7687(4) 0.4636(2) 0.0509(12) Uani 1 1 d .
O2 O 0.44200(14) 0.7508(3) 0.3471(2) 0.0686(12) Uani 1 1 d .
C78 C 0.18467(19) 0.4608(4) 0.3403(3) 0.0511(12) Uani 1 1 d .
C31 C 0.4374(2) 0.5279(4) 0.3621(3) 0.0581(14) Uani 1 1 d .
C82 C 0.2268(2) 0.7928(4) 0.3579(3) 0.0545(13) Uani 1 1 d .
H82 H 0.1972 0.7784 0.3456 0.065 Uiso 1 1 calc R
C43 C 0.0790(2) 0.6331(4) 0.4712(3) 0.0585(14) Uani 1 1 d .
C12 C 0.3620(2) 0.8263(4) 0.2491(3) 0.0547(14) Uani 1 1 d .
C67 C 0.1420(2) 0.7750(4) 0.2228(3) 0.0585(15) Uani 1 1 d .
C85 C 0.3142(2) 0.8308(4) 0.3944(3) 0.0561(14) Uani 1 1 d .
C37 C 0.1745(2) 0.6035(4) 0.4840(3) 0.0557(14) Uani 1 1 d .
C61 C 0.0784(2) 0.6533(4) 0.1808(3) 0.0613(15) Uani 1 1 d .
C54 C 0.1296(2) 0.8345(4) 0.4220(3) 0.0569(14) Uani 1 1 d .
C84 C 0.2822(2) 0.8915(4) 0.3935(3) 0.0669(17) Uani 1 1 d .
H84 H 0.2905 0.9452 0.4066 0.080 Uiso 1 1 calc R
C72 C 0.1802(2) 0.7448(5) 0.2019(3) 0.0679(17) Uani 1 1 d .
H72 H 0.1868 0.6884 0.2063 0.081 Uiso 1 1 calc R
C88 C 0.2994(2) 0.3981(4) 0.2962(3) 0.0658(16) Uani 1 1 d .
H88 H 0.2891 0.4186 0.2561 0.079 Uiso 1 1 calc R
C60 C 0.0610(2) 0.7609(4) 0.2834(3) 0.0582(14) Uani 1 1 d .
C20 C 0.45230(19) 0.6715(4) 0.4428(3) 0.0581(14) Uani 1 1 d .
C50 C 0.1511(2) 0.7885(4) 0.5274(3) 0.0639(16) Uani 1 1 d .
H50 H 0.1563 0.7456 0.5568 0.077 Uiso 1 1 calc R
C86 C 0.3634(2) 0.8486(5) 0.4166(4) 0.077(2) Uani 1 1 d .
H86A H 0.3764 0.8019 0.4404 0.115 Uiso 1 1 calc R
H86B H 0.3659 0.8974 0.4428 0.115 Uiso 1 1 calc R
H86C H 0.3788 0.8577 0.3804 0.115 Uiso 1 1 calc R
C74 C 0.1085(2) 0.4409(4) 0.3350(3) 0.0584(14) Uani 1 1 d .
C44 C 0.0792(3) 0.6092(5) 0.5342(3) 0.0703(18) Uani 1 1 d .
H44 H 0.1062 0.6039 0.5603 0.084 Uiso 1 1 calc R
C7 C 0.3979(2) 0.8802(5) 0.2495(3) 0.0692(17) Uani 1 1 d .
H7 H 0.4267 0.8588 0.2521 0.083 Uiso 1 1 calc R
C92 C 0.3071(2) 0.4110(4) 0.4091(3) 0.0630(16) Uani 1 1 d .
H92 H 0.3018 0.4412 0.4447 0.076 Uiso 1 1 calc R
C25 C 0.39856(19) 0.5389(4) 0.4779(3) 0.0571(14) Uani 1 1 d .
C77 C 0.1931(3) 0.3767(4) 0.3486(4) 0.0721(18) Uani 1 1 d .
H77 H 0.2221 0.3563 0.3527 0.086 Uiso 1 1 calc R
C48 C 0.0377(2) 0.6415(4) 0.4333(3) 0.0691(17) Uani 1 1 d .
H48 H 0.0366 0.6563 0.3909 0.083 Uiso 1 1 calc R
C56 C 0.0390(3) 0.8477(5) 0.3671(4) 0.082(2) Uani 1 1 d .
H56 H 0.0467 0.8807 0.4028 0.098 Uiso 1 1 calc R
C26 C 0.3744(2) 0.5755(5) 0.5219(3) 0.0701(17) Uani 1 1 d .
H26 H 0.3629 0.6288 0.5143 0.084 Uiso 1 1 calc R
C19 C 0.4643(2) 0.7383(5) 0.4079(3) 0.0676(17) Uani 1 1 d .
C55 C 0.0716(2) 0.8107(4) 0.3369(3) 0.0597(15) Uani 1 1 d .
C18 C 0.3349(2) 0.6792(4) 0.1823(3) 0.0599(15) Uani 1 1 d .
C39 C 0.2057(3) 0.4712(5) 0.5220(4) 0.084(2) Uani 1 1 d .
H39 H 0.2019 0.4146 0.5286 0.101 Uiso 1 1 calc R
C51 C 0.1570(2) 0.8689(5) 0.5475(3) 0.0747(19) Uani 1 1 d .
H51 H 0.1653 0.8803 0.5902 0.090 Uiso 1 1 calc R
C38 C 0.1697(3) 0.5195(4) 0.4962(3) 0.0706(17) Uani 1 1 d .
H38 H 0.1418 0.4948 0.4869 0.085 Uiso 1 1 calc R
C91 C 0.3308(3) 0.3386(4) 0.4159(4) 0.0736(18) Uani 1 1 d .
H91 H 0.3413 0.3189 0.4562 0.088 Uiso 1 1 calc R
C11 C 0.3196(2) 0.8610(4) 0.2460(3) 0.0662(16) Uani 1 1 d .
H11 H 0.2950 0.8261 0.2457 0.079 Uiso 1 1 calc R
C41 C 0.2527(3) 0.5897(6) 0.5260(3) 0.080(2) Uani 1 1 d .
H41 H 0.2807 0.6136 0.5358 0.097 Uiso 1 1 calc R
C52 C 0.1503(3) 0.9348(5) 0.5034(4) 0.080(2) Uani 1 1 d .
H52 H 0.1552 0.9897 0.5166 0.096 Uiso 1 1 calc R
C13 C 0.3350(3) 0.7211(5) 0.1247(3) 0.0723(18) Uani 1 1 d .
H13 H 0.3534 0.7671 0.1225 0.087 Uiso 1 1 calc R
C73 C 0.0621(2) 0.4768(5) 0.3257(4) 0.0737(18) Uani 1 1 d .
H73A H 0.0507 0.4794 0.3657 0.111 Uiso 1 1 calc R
H73B H 0.0431 0.4421 0.2971 0.111 Uiso 1 1 calc R
H73C H 0.0630 0.5319 0.3082 0.111 Uiso 1 1 calc R
C32 C 0.4826(2) 0.5108(5) 0.3738(3) 0.0685(17) Uani 1 1 d .
H32 H 0.5002 0.5397 0.4055 0.082 Uiso 1 1 calc R
C42 C 0.2169(2) 0.6382(5) 0.4994(3) 0.0669(17) Uani 1 1 d .
H42 H 0.2214 0.6944 0.4917 0.080 Uiso 1 1 calc R
C1 C 0.4259(2) 0.6941(4) 0.2458(3) 0.0645(16) Uani 1 1 d .
C75 C 0.1148(2) 0.3553(4) 0.3444(4) 0.0713(18) Uani 1 1 d .
H75 H 0.0905 0.3203 0.3466 0.086 Uiso 1 1 calc R
C83 C 0.2381(2) 0.8739(4) 0.3735(3) 0.0657(16) Uani 1 1 d .
H83 H 0.2165 0.9156 0.3707 0.079 Uiso 1 1 calc R
C30 C 0.4151(2) 0.4588(4) 0.4897(3) 0.0659(16) Uani 1 1 d .
H30 H 0.4320 0.4337 0.4613 0.079 Uiso 1 1 calc R
C3 C 0.5037(2) 0.6976(6) 0.2943(4) 0.089(2) Uani 1 1 d .
H3 H 0.5247 0.7100 0.3288 0.106 Uiso 1 1 calc R
C62 C 0.0567(2) 0.7020(5) 0.1328(3) 0.077(2) Uani 1 1 d .
H62 H 0.0542 0.7591 0.1390 0.093 Uiso 1 1 calc R
C6 C 0.4399(3) 0.6593(5) 0.1914(4) 0.086(2) Uani 1 1 d .
H6 H 0.4191 0.6480 0.1564 0.103 Uiso 1 1 calc R
C90 C 0.3391(2) 0.2946(4) 0.3630(4) 0.0720(18) Uani 1 1 d .
C53 C 0.1365(2) 0.9171(4) 0.4410(3) 0.0700(17) Uani 1 1 d .
H53 H 0.1318 0.9599 0.4115 0.084 Uiso 1 1 calc R
C71 C 0.2092(3) 0.7967(6) 0.1743(3) 0.080(2) Uani 1 1 d .
H71 H 0.2346 0.7750 0.1601 0.096 Uiso 1 1 calc R
C45 C 0.0393(3) 0.5930(6) 0.5585(4) 0.089(2) Uani 1 1 d .
H45 H 0.0394 0.5745 0.6000 0.107 Uiso 1 1 calc R
C63 C 0.0385(3) 0.6670(7) 0.0753(4) 0.097(3) Uani 1 1 d .
H63 H 0.0232 0.6999 0.0437 0.116 Uiso 1 1 calc R
C2 C 0.4586(2) 0.7129(4) 0.2960(3) 0.0685(17) Uani 1 1 d .
C29 C 0.4066(3) 0.4165(5) 0.5436(4) 0.080(2) Uani 1 1 d .
H29 H 0.4172 0.3624 0.5508 0.096 Uiso 1 1 calc R
C28 C 0.3827(3) 0.4538(5) 0.5864(3) 0.079(2) Uani 1 1 d .
H28 H 0.3770 0.4247 0.6223 0.095 Uiso 1 1 calc R
C59 C 0.0154(2) 0.7498(5) 0.2616(4) 0.0751(19) Uani 1 1 d .
H59 H 0.0071 0.7167 0.2262 0.090 Uiso 1 1 calc R
C70 C 0.2002(3) 0.8775(7) 0.1684(4) 0.093(3) Uani 1 1 d .
H70 H 0.2199 0.9124 0.1507 0.112 Uiso 1 1 calc R
C33 C 0.5016(3) 0.4520(5) 0.3392(4) 0.083(2) Uani 1 1 d .
H33 H 0.5321 0.4416 0.3472 0.099 Uiso 1 1 calc R
C93 C 0.3636(3) 0.2162(6) 0.3698(7) 0.114(4) Uani 1 1 d .
C68 C 0.1325(3) 0.8592(5) 0.2158(3) 0.0743(19) Uani 1 1 d .
H68 H 0.1068 0.8809 0.2294 0.089 Uiso 1 1 calc R
C10 C 0.3132(3) 0.9463(5) 0.2434(4) 0.081(2) Uani 1 1 d .
H10 H 0.2845 0.9682 0.2409 0.097 Uiso 1 1 calc R
C21 C 0.4734(2) 0.6641(5) 0.5056(3) 0.0707(17) Uani 1 1 d .
H21 H 0.4663 0.6191 0.5299 0.085 Uiso 1 1 calc R
C65 C 0.0663(3) 0.5335(6) 0.1128(4) 0.096(3) Uani 1 1 d .
H65 H 0.0704 0.4771 0.1055 0.115 Uiso 1 1 calc R
C8 C 0.3913(3) 0.9671(5) 0.2461(4) 0.084(2) Uani 1 1 d .
H8 H 0.4155 1.0025 0.2448 0.100 Uiso 1 1 calc R
C46 C -0.0001(3) 0.6051(6) 0.5195(4) 0.094(3) Uani 1 1 d .
H46 H -0.0269 0.5972 0.5356 0.113 Uiso 1 1 calc R
C14 C 0.3080(3) 0.6947(6) 0.0711(4) 0.091(2) Uani 1 1 d .
H14 H 0.3088 0.7225 0.0330 0.109 Uiso 1 1 calc R
C76 C 0.1572(3) 0.3237(5) 0.3505(4) 0.083(2) Uani 1 1 d .
H76 H 0.1619 0.2667 0.3559 0.099 Uiso 1 1 calc R
C16 C 0.2794(4) 0.5859(7) 0.1283(4) 0.121(4) Uani 1 1 d .
H16 H 0.2606 0.5401 0.1293 0.146 Uiso 1 1 calc R
C22 C 0.5044(3) 0.7218(6) 0.5320(4) 0.092(2) Uani 1 1 d .
H22 H 0.5184 0.7155 0.5732 0.110 Uiso 1 1 calc R
C69 C 0.1612(3) 0.9110(6) 0.1886(4) 0.089(2) Uani 1 1 d .
H69 H 0.1549 0.9675 0.1837 0.107 Uiso 1 1 calc R
C9 C 0.3497(4) 0.9992(5) 0.2446(4) 0.090(2) Uani 1 1 d .
H9 H 0.3456 1.0566 0.2444 0.108 Uiso 1 1 calc R
C36 C 0.4119(3) 0.4843(5) 0.3144(4) 0.085(2) Uani 1 1 d .
H36 H 0.3815 0.4954 0.3057 0.102 Uiso 1 1 calc R
C58 C -0.0171(3) 0.7872(6) 0.2915(5) 0.095(3) Uani 1 1 d .
H58 H -0.0470 0.7797 0.2762 0.113 Uiso 1 1 calc R
C40 C 0.2467(3) 0.5067(6) 0.5378(3) 0.084(2) Uani 1 1 d .
H40 H 0.2704 0.4747 0.5565 0.100 Uiso 1 1 calc R
C27 C 0.3670(3) 0.5342(5) 0.5767(3) 0.078(2) Uani 1 1 d .
H27 H 0.3517 0.5601 0.6065 0.093 Uiso 1 1 calc R
C5 C 0.4847(4) 0.6417(7) 0.1893(6) 0.108(3) Uani 1 1 d .
H5 H 0.4934 0.6152 0.1541 0.130 Uiso 1 1 calc R
C47 C -0.0008(3) 0.6279(6) 0.4587(4) 0.086(2) Uani 1 1 d .
H47 H -0.0281 0.6347 0.4335 0.103 Uiso 1 1 calc R
C57 C -0.0052(3) 0.8353(6) 0.3438(5) 0.095(3) Uani 1 1 d .
H57 H -0.0273 0.8602 0.3641 0.114 Uiso 1 1 calc R
C64 C 0.0436(3) 0.5824(7) 0.0663(4) 0.102(3) Uani 1 1 d .
H64 H 0.0315 0.5582 0.0283 0.122 Uiso 1 1 calc R
C66 C 0.0832(3) 0.5688(5) 0.1709(3) 0.079(2) Uani 1 1 d .
H66 H 0.0976 0.5354 0.2029 0.095 Uiso 1 1 calc R
C89 C 0.3237(3) 0.3240(5) 0.3036(4) 0.078(2) Uani 1 1 d .
H89 H 0.3296 0.2943 0.2680 0.094 Uiso 1 1 calc R
C34 C 0.4760(3) 0.4086(6) 0.2932(5) 0.100(3) Uani 1 1 d .
H34 H 0.4890 0.3676 0.2708 0.120 Uiso 1 1 calc R
C23 C 0.5139(3) 0.7900(7) 0.4948(5) 0.114(3) Uani 1 1 d .
H23 H 0.5343 0.8298 0.5121 0.136 Uiso 1 1 calc R
C4 C 0.5164(3) 0.6633(6) 0.2393(5) 0.098(3) Uani 1 1 d .
H4 H 0.5465 0.6549 0.2362 0.117 Uiso 1 1 calc R
C35 C 0.4309(3) 0.4243(6) 0.2792(5) 0.108(3) Uani 1 1 d .
H35 H 0.4137 0.3954 0.2470 0.130 Uiso 1 1 calc R
C15 C 0.2807(4) 0.6296(8) 0.0736(4) 0.115(4) Uani 1 1 d .
H15 H 0.2622 0.6138 0.0372 0.137 Uiso 1 1 calc R
C17 C 0.3070(3) 0.6112(5) 0.1834(4) 0.091(3) Uani 1 1 d .
H17 H 0.3064 0.5818 0.2209 0.109 Uiso 1 1 calc R
Cl1 Cl 0.4443(2) 0.5083(4) 0.0358(4) 0.274(3) Uani 1 1 d .
F9 F 0.1796(3) 0.4314(5) 0.1101(2) 0.158(3) Uani 1 1 d .
F11 F 0.1922(3) 0.5015(5) 0.1998(3) 0.152(3) Uani 1 1 d .
F10 F 0.1437(3) 0.3949(5) 0.1909(4) 0.158(3) Uani 1 1 d .
Cl2 Cl 0.3590(3) 0.4870(7) 0.0441(7) 0.471(10) Uani 1 1 d .
F7 F 0.3387(3) 0.3347(5) 0.1545(3) 0.182(4) Uani 1 1 d .
F8 F 0.2148(3) 0.3714(6) 0.1935(5) 0.206(4) Uani 1 1 d .
F4 F 0.3500(4) 0.2506(7) 0.0771(4) 0.228(5) Uani 1 1 d .
C24 C 0.4942(3) 0.7996(6) 0.4340(5) 0.096(3) Uani 1 1 d .
H24 H 0.5005 0.8458 0.4103 0.116 Uiso 1 1 calc R
B1 B 0.1834(4) 0.4250(7) 0.1716(5) 0.096(3) Uani 1 1 d .
F6 F 0.3485(8) 0.2065(7) 0.1723(8) 0.355(13) Uani 1 1 d .
F5 F 0.3985(5) 0.2680(15) 0.1487(9) 0.383(15) Uani 1 1 d .
C100 C 0.4063(6) 0.4550(13) 0.0724(15) 0.292(15) Uani 1 1 d .
H10A H 0.4089 0.3957 0.0650 0.351 Uiso 1 1 calc R
H10B H 0.4113 0.4648 0.1178 0.351 Uiso 1 1 calc R
Cl4 Cl 0.23565(15) 0.2481(2) -0.0052(3) 0.1887(18) Uani 1 1 d .
Cl3 Cl 0.24079(19) 0.4217(3) -0.0287(2) 0.202(2) Uani 1 1 d .
C101 C 0.2566(4) 0.3418(7) 0.0217(6) 0.131(4) Uani 1 1 d .
H10C H 0.2467 0.3534 0.0624 0.157 Uiso 1 1 calc R
H10D H 0.2889 0.3386 0.0280 0.157 Uiso 1 1 calc R
F3 F 0.3428(3) 0.1534(5) 0.3582(8) 0.270(8) Uani 1 1 d .
F1 F 0.3842(5) 0.2011(7) 0.4209(7) 0.288(9) Uani 1 1 d .
Cl10 Cl 0.0536(2) 1.0498(5) 0.2188(4) 0.300(4) Uani 1 1 d .
Cl9 Cl 0.0794(4) 1.1108(5) 0.3360(4) 0.335(5) Uani 1 1 d .
Cl6 Cl 0.2335(2) 0.1479(4) 0.2962(3) 0.232(2) Uani 1 1 d .
Cl5 Cl 0.2101(5) 0.1298(5) 0.1687(3) 0.449(9) Uani 1 1 d .
C104 C 0.2368(8) 0.1828(10) 0.2181(9) 0.237(11) Uani 1 1 d .
H10G H 0.2261 0.2397 0.2139 0.284 Uiso 1 1 calc R
H10H H 0.2678 0.1825 0.2106 0.284 Uiso 1 1 calc R
Cl7 Cl 0.0779(2) 0.1593(6) 0.5002(4) 0.284(4) Uani 1 1 d .
Cl8 Cl 0.11705(18) 0.3164(5) 0.5290(6) 0.360(6) Uani 1 1 d .
C102 C 0.1207(6) 0.2206(17) 0.5483(15) 0.37(2) Uani 1 1 d .
H10I H 0.1171 0.2147 0.5927 0.447 Uiso 1 1 calc R
H10J H 0.1500 0.1998 0.5424 0.447 Uiso 1 1 calc R
F2 F 0.3952(6) 0.2104(8) 0.3396(9) 0.326(11) Uani 1 1 d .
C103 C 0.1070(9) 1.0892(16) 0.2738(17) 0.35(2) Uani 1 1 d .
H10E H 0.1293 1.0460 0.2830 0.424 Uiso 1 1 calc R
H10F H 0.1202 1.1382 0.2571 0.424 Uiso 1 1 calc R
B2 B 0.3589(9) 0.2674(11) 0.1375(7) 0.146(7) Uani 1 1 d .

loop_
_atom_site_aniso_label
_atom_site_aniso_U_11
_atom_site_aniso_U_22
_atom_site_aniso_U_33
_atom_site_aniso_U_23
_atom_site_aniso_U_13
_atom_site_aniso_U_12
Cu1 0.0578(4) 0.0501(4) 0.0443(4) 0.0028(3) 0.0100(3) 0.0037(3)
Cu2 0.0527(4) 0.0596(4) 0.0501(4) 0.0023(3) 0.0098(3) 0.0049(3)
P2 0.0610(8) 0.0522(8) 0.0401(7) 0.0018(6) 0.0095(6) 0.0051(7)
P3 0.0588(8) 0.0576(9) 0.0466(8) -0.0005(6) 0.0142(7) -0.0012(7)
P4 0.0526(8) 0.0564(9) 0.0546(8) 0.0027(7) 0.0079(7) 0.0034(7)
P1 0.0601(8) 0.0557(9) 0.0439(7) 0.0045(6) 0.0079(6) 0.0017(7)
N2 0.053(2) 0.041(2) 0.042(2) 0.0025(17) 0.0083(19) -0.0001(19)
O1 0.071(3) 0.057(2) 0.047(2) -0.0002(17) 0.0115(19) 0.007(2)
N3 0.059(3) 0.048(3) 0.048(2) -0.002(2) 0.013(2) -0.002(2)
N1 0.054(2) 0.053(3) 0.042(2) 0.0022(19) 0.0118(19) -0.005(2)
N5 0.053(2) 0.044(2) 0.056(3) -0.001(2) 0.011(2) 0.004(2)
N4 0.057(3) 0.050(3) 0.044(2) -0.0055(19) 0.012(2) -0.001(2)
C79 0.052(3) 0.049(3) 0.042(3) 0.001(2) 0.007(2) 0.001(2)
C81 0.052(3) 0.051(3) 0.037(2) 0.001(2) 0.009(2) -0.003(2)
C87 0.054(3) 0.047(3) 0.062(3) -0.006(3) 0.011(3) -0.001(2)
C80 0.050(3) 0.047(3) 0.038(3) -0.002(2) 0.008(2) -0.003(2)
C49 0.057(3) 0.052(3) 0.042(3) -0.001(2) 0.002(2) 0.006(2)
O2 0.061(2) 0.080(3) 0.064(3) 0.012(2) 0.008(2) 0.001(2)
C78 0.060(3) 0.048(3) 0.046(3) -0.003(2) 0.009(2) -0.005(2)
C31 0.058(3) 0.059(4) 0.060(3) 0.000(3) 0.014(3) 0.000(3)
C82 0.056(3) 0.055(3) 0.055(3) 0.000(3) 0.013(3) 0.001(3)
C43 0.071(4) 0.051(3) 0.057(3) -0.004(3) 0.020(3) -0.002(3)
C12 0.068(3) 0.058(3) 0.040(3) 0.002(2) 0.013(3) -0.005(3)
C67 0.066(3) 0.071(4) 0.039(3) 0.003(3) 0.007(3) -0.007(3)
C85 0.066(3) 0.053(3) 0.052(3) -0.014(3) 0.017(3) -0.011(3)
C37 0.070(4) 0.057(3) 0.040(3) -0.001(2) 0.010(3) 0.015(3)
C61 0.070(4) 0.070(4) 0.044(3) 0.003(3) 0.009(3) -0.010(3)
C54 0.065(3) 0.062(4) 0.045(3) -0.005(3) 0.015(3) 0.003(3)
C84 0.081(4) 0.049(4) 0.073(4) -0.013(3) 0.019(3) -0.002(3)
C72 0.071(4) 0.086(5) 0.045(3) 0.004(3) 0.003(3) -0.009(4)
C88 0.079(4) 0.063(4) 0.057(4) -0.008(3) 0.014(3) 0.006(3)
C60 0.064(3) 0.059(4) 0.050(3) 0.019(3) 0.005(3) 0.012(3)
C20 0.051(3) 0.062(4) 0.060(3) -0.001(3) 0.001(3) 0.005(3)
C50 0.071(4) 0.069(4) 0.052(3) -0.011(3) 0.006(3) 0.007(3)
C86 0.072(4) 0.081(5) 0.078(5) -0.027(4) 0.012(4) -0.019(4)
C74 0.065(3) 0.058(4) 0.054(3) -0.006(3) 0.016(3) -0.011(3)
C44 0.084(4) 0.074(4) 0.056(4) 0.004(3) 0.020(3) 0.002(4)
C7 0.076(4) 0.069(4) 0.063(4) 0.001(3) 0.009(3) -0.006(3)
C92 0.073(4) 0.059(4) 0.055(3) -0.014(3) 0.003(3) 0.012(3)
C25 0.049(3) 0.059(4) 0.063(4) 0.006(3) 0.005(3) -0.001(3)
C77 0.075(4) 0.048(4) 0.093(5) -0.002(3) 0.009(4) -0.001(3)
C48 0.074(4) 0.070(4) 0.063(4) 0.006(3) 0.009(3) 0.006(3)
C56 0.085(5) 0.077(5) 0.086(5) -0.006(4) 0.022(4) 0.026(4)
C26 0.075(4) 0.071(4) 0.065(4) 0.004(3) 0.010(3) 0.006(3)
C19 0.059(3) 0.069(4) 0.072(4) 0.001(3) -0.006(3) -0.010(3)
C55 0.066(4) 0.060(4) 0.054(3) 0.011(3) 0.010(3) 0.013(3)
C18 0.066(4) 0.067(4) 0.048(3) -0.007(3) 0.011(3) -0.004(3)
C39 0.118(7) 0.064(5) 0.069(5) 0.003(4) 0.010(4) 0.021(5)
C51 0.081(5) 0.085(5) 0.057(4) -0.023(4) 0.008(3) 0.003(4)
C38 0.085(4) 0.061(4) 0.065(4) -0.005(3) 0.005(3) 0.013(3)
C91 0.083(5) 0.059(4) 0.075(4) -0.005(3) -0.004(4) 0.010(3)
C11 0.076(4) 0.065(4) 0.059(4) -0.004(3) 0.011(3) -0.002(3)
C41 0.070(4) 0.101(6) 0.071(4) 0.011(4) 0.014(4) 0.021(4)
C52 0.098(5) 0.066(5) 0.079(5) -0.017(4) 0.022(4) 0.007(4)
C13 0.099(5) 0.073(5) 0.047(3) -0.005(3) 0.018(3) -0.010(4)
C73 0.066(4) 0.072(4) 0.086(5) -0.001(4) 0.021(4) -0.013(3)
C32 0.068(4) 0.074(4) 0.065(4) 0.003(3) 0.015(3) 0.004(3)
C42 0.070(4) 0.074(4) 0.060(4) 0.010(3) 0.018(3) 0.020(3)
C1 0.066(4) 0.054(4) 0.078(4) 0.010(3) 0.028(3) -0.001(3)
C75 0.073(4) 0.057(4) 0.085(5) 0.006(3) 0.013(4) -0.019(3)
C83 0.076(4) 0.050(3) 0.073(4) -0.010(3) 0.018(3) 0.009(3)
C30 0.067(4) 0.060(4) 0.069(4) 0.006(3) 0.002(3) 0.003(3)
C3 0.063(4) 0.096(6) 0.108(6) 0.036(5) 0.016(4) 0.000(4)
C62 0.085(5) 0.089(5) 0.053(4) 0.011(3) -0.008(3) -0.006(4)
C6 0.093(5) 0.075(5) 0.095(6) 0.007(4) 0.035(5) 0.012(4)
C90 0.062(4) 0.054(4) 0.100(6) -0.008(4) 0.009(4) 0.002(3)
C53 0.089(5) 0.049(4) 0.074(4) -0.003(3) 0.017(4) 0.003(3)
C71 0.076(4) 0.116(7) 0.050(4) -0.002(4) 0.018(3) -0.017(5)
C45 0.103(6) 0.099(6) 0.071(5) 0.005(4) 0.036(5) -0.018(5)
C63 0.106(6) 0.124(8) 0.055(4) -0.002(4) -0.010(4) -0.031(6)
C2 0.063(4) 0.069(4) 0.077(4) 0.020(3) 0.022(3) -0.001(3)
C29 0.092(5) 0.066(5) 0.081(5) 0.017(4) 0.008(4) 0.013(4)
C28 0.087(5) 0.088(5) 0.062(4) 0.016(4) 0.008(4) -0.004(4)
C59 0.061(4) 0.092(5) 0.071(4) 0.009(4) 0.002(3) 0.005(4)
C70 0.107(6) 0.115(8) 0.058(4) -0.003(4) 0.011(4) -0.052(6)
C33 0.071(4) 0.084(5) 0.098(6) -0.003(4) 0.024(4) 0.012(4)
C93 0.089(6) 0.076(6) 0.170(11) -0.044(7) -0.013(7) 0.032(5)
C68 0.094(5) 0.074(5) 0.058(4) 0.005(3) 0.018(4) -0.004(4)
C10 0.108(6) 0.065(5) 0.073(5) -0.003(4) 0.024(4) 0.012(4)
C21 0.068(4) 0.072(4) 0.069(4) 0.001(3) -0.004(3) -0.003(3)
C65 0.127(7) 0.085(6) 0.081(5) -0.016(5) 0.031(5) -0.036(5)
C8 0.107(6) 0.063(5) 0.080(5) -0.004(4) 0.013(4) -0.020(4)
C46 0.090(6) 0.111(7) 0.089(6) -0.001(5) 0.043(5) -0.015(5)
C14 0.119(7) 0.103(7) 0.051(4) -0.004(4) 0.009(4) -0.007(6)
C76 0.081(5) 0.052(4) 0.112(6) 0.008(4) 0.001(4) -0.015(3)
C16 0.162(9) 0.127(8) 0.080(6) -0.036(6) 0.033(6) -0.083(8)
C22 0.088(5) 0.101(7) 0.080(5) -0.002(5) -0.013(4) -0.007(5)
C69 0.120(7) 0.075(5) 0.072(5) 0.006(4) 0.011(5) -0.028(5)
C9 0.142(8) 0.057(4) 0.073(5) -0.007(4) 0.025(5) -0.003(5)
C36 0.079(5) 0.078(5) 0.099(6) -0.020(4) 0.017(4) -0.003(4)
C58 0.060(4) 0.113(7) 0.110(7) 0.004(6) 0.012(4) 0.013(4)
C40 0.096(6) 0.096(6) 0.058(4) 0.001(4) 0.009(4) 0.044(5)
C27 0.083(5) 0.088(5) 0.064(4) 0.011(4) 0.017(4) 0.013(4)
C5 0.105(7) 0.110(8) 0.122(8) 0.010(6) 0.062(7) 0.024(6)
C47 0.068(4) 0.097(6) 0.098(6) 0.021(5) 0.026(4) 0.003(4)
C57 0.083(5) 0.095(6) 0.112(7) -0.003(5) 0.029(5) 0.033(5)
C64 0.116(7) 0.129(9) 0.059(5) -0.009(5) 0.002(5) -0.045(6)
C66 0.102(5) 0.075(5) 0.063(4) 0.000(3) 0.024(4) -0.022(4)
C89 0.091(5) 0.066(4) 0.082(5) -0.024(4) 0.027(4) 0.005(4)
C34 0.104(7) 0.084(6) 0.122(7) -0.018(5) 0.050(6) 0.008(5)
C23 0.116(7) 0.098(7) 0.114(7) 0.003(6) -0.035(6) -0.031(6)
C4 0.078(5) 0.100(7) 0.126(8) 0.027(6) 0.054(6) 0.019(5)
C35 0.098(6) 0.099(7) 0.131(8) -0.056(6) 0.028(6) -0.013(5)
C15 0.136(8) 0.146(10) 0.061(5) -0.029(5) 0.009(5) -0.035(7)
C17 0.130(7) 0.082(5) 0.063(4) -0.011(4) 0.023(5) -0.038(5)
Cl1 0.195(5) 0.202(6) 0.432(10) 0.065(6) 0.074(6) 0.010(4)
F9 0.261(9) 0.145(6) 0.064(3) 0.008(3) 0.001(4) -0.003(6)
F11 0.214(7) 0.128(5) 0.123(5) -0.042(4) 0.049(5) -0.050(5)
F10 0.204(8) 0.125(5) 0.153(6) -0.008(4) 0.055(5) -0.043(5)
Cl2 0.223(7) 0.378(13) 0.81(2) 0.378(16) 0.078(11) 0.016(8)
F7 0.279(10) 0.148(7) 0.126(5) 0.002(5) 0.057(6) 0.089(7)
F8 0.205(9) 0.178(8) 0.215(9) 0.037(7) -0.047(7) 0.074(7)
F4 0.338(14) 0.204(9) 0.131(6) -0.044(6) -0.011(7) 0.127(9)
C24 0.085(5) 0.086(6) 0.109(7) 0.015(5) -0.020(5) -0.031(5)
B1 0.129(9) 0.083(7) 0.075(6) 0.010(5) 0.015(6) 0.006(7)
F6 0.68(4) 0.141(9) 0.308(16) 0.030(10) 0.31(2) 0.071(14)
F5 0.227(14) 0.56(4) 0.33(2) -0.12(2) -0.081(14) 0.196(19)
C100 0.155(15) 0.184(19) 0.57(5) 0.08(2) 0.15(2) 0.059(14)
Cl4 0.188(4) 0.110(3) 0.272(5) -0.037(3) 0.045(4) -0.044(3)
Cl3 0.256(5) 0.138(3) 0.217(5) 0.064(3) 0.056(4) 0.016(3)
C101 0.131(9) 0.099(8) 0.161(11) -0.015(7) 0.017(8) -0.022(7)
F3 0.181(8) 0.063(4) 0.53(2) -0.062(8) -0.100(12) 0.045(5)
F1 0.339(16) 0.175(9) 0.300(14) -0.090(10) -0.152(14) 0.182(11)
Cl10 0.251(6) 0.239(7) 0.371(9) -0.132(6) -0.115(6) 0.096(6)
Cl9 0.505(15) 0.263(8) 0.224(7) 0.025(6) 0.003(8) 0.147(9)
Cl6 0.256(6) 0.236(6) 0.201(5) 0.018(4) 0.015(4) 0.066(5)
Cl5 0.91(3) 0.262(8) 0.162(5) -0.037(5) 0.016(9) -0.262(13)
C104 0.35(3) 0.118(12) 0.202(18) 0.014(12) -0.112(18) -0.036(15)
Cl7 0.220(6) 0.355(10) 0.265(7) 0.052(7) -0.012(5) 0.057(6)
Cl8 0.136(4) 0.282(8) 0.671(18) 0.205(10) 0.087(7) 0.025(4)
C102 0.113(11) 0.36(3) 0.62(5) 0.37(4) -0.04(2) -0.026(16)
F2 0.346(17) 0.221(12) 0.47(2) 0.154(13) 0.288(17) 0.213(13)
C103 0.28(3) 0.24(3) 0.59(6) -0.14(3) 0.24(4) -0.02(2)
B2 0.23(2) 0.117(11) 0.085(8) 0.004(8) -0.005(11) 0.080(13)

loop_
_atom_type_symbol
_atom_type_description
_atom_type_scat_dispersion_real
_atom_type_scat_dispersion_imag
_atom_type_scat_source
C C 0.0033 0.0016 'International Tables Vol C Tables 4.2.6.8 and 6.1.1.4'
H H 0.0000 0.0000 'International Tables Vol C Tables 4.2.6.8 and 6.1.1.4'
B B 0.0013 0.0007 'International Tables Vol C Tables 4.2.6.8 and 6.1.1.4'
Cl Cl 0.1484 0.1585 'International Tables Vol C Tables 4.2.6.8 and 6.1.1.4'
Cu Cu 0.3201 1.2651 'International Tables Vol C Tables 4.2.6.8 and 6.1.1.4'
F F 0.0171 0.0103 'International Tables Vol C Tables 4.2.6.8 and 6.1.1.4'
N N 0.0061 0.0033 'International Tables Vol C Tables 4.2.6.8 and 6.1.1.4'
O O 0.0106 0.0060 'International Tables Vol C Tables 4.2.6.8 and 6.1.1.4'
P P 0.1023 0.0942 'International Tables Vol C Tables 4.2.6.8 and 6.1.1.4'

loop_
_geom_angle_atom_site_label_1
_geom_angle_atom_site_label_2
_geom_angle_atom_site_label_3
_geom_angle
N1 Cu1 N2 79.49(17)
N1 Cu1 P1 124.58(13)
N2 Cu1 P1 119.15(12)
N1 Cu1 P2 105.54(12)
N2 Cu1 P2 101.69(12)
P1 Cu1 P2 118.45(6)
N4 Cu2 N3 76.13(18)
N4 Cu2 P4 130.41(14)
N3 Cu2 P4 114.62(13)
N4 Cu2 P3 103.36(13)
N3 Cu2 P3 117.65(13)
P4 Cu2 P3 111.22(6)
C37 P2 C49 104.5(3)
C37 P2 C43 105.1(3)
C49 P2 C43 100.5(3)
C37 P2 Cu1 102.65(18)
C49 P2 Cu1 120.57(18)
C43 P2 Cu1 121.6(2)
C12 P3 C18 101.4(3)
C12 P3 C1 103.7(3)
C18 P3 C1 105.6(3)
C12 P3 Cu2 113.10(18)
C18 P3 Cu2 118.7(2)
C1 P3 Cu2 112.7(2)
C31 P4 C25 103.6(3)
C31 P4 C20 103.9(3)
C25 P4 C20 101.6(3)
C31 P4 Cu2 113.0(2)
C25 P4 Cu2 117.96(19)
C20 P4 Cu2 115.1(2)
C60 P1 C67 106.2(3)
C60 P1 C61 104.4(3)
C67 P1 C61 100.2(3)
C60 P1 Cu1 108.81(18)
C67 P1 Cu1 113.4(2)
C61 P1 Cu1 122.4(2)
C79 N2 C80 104.2(4)
C79 N2 Cu1 109.5(3)
C80 N2 Cu1 146.4(4)
C55 O1 C54 117.3(4)
C80 N3 N5 103.4(4)
C80 N3 Cu2 110.1(4)
N5 N3 Cu2 146.3(4)
C74 N1 C78 118.5(5)
C74 N1 Cu1 125.5(4)
C78 N1 Cu1 115.7(4)
C79 N5 N3 109.1(4)
C79 N5 C87 130.7(5)
N3 N5 C87 119.8(4)
C85 N4 C81 116.4(5)
C85 N4 Cu2 125.6(4)
C81 N4 Cu2 115.4(4)
N2 C79 N5 109.3(5)
N2 C79 C78 122.1(5)
N5 C79 C78 128.4(5)
C82 C81 N4 122.9(5)
C82 C81 C80 124.2(5)
N4 C81 C80 112.8(5)
C88 C87 C92 121.6(6)
C88 C87 N5 119.7(6)
C92 C87 N5 118.8(5)
N3 C80 N2 114.0(5)
N3 C80 C81 120.1(5)
N2 C80 C81 125.5(5)
C54 C49 C50 116.9(6)
C54 C49 P2 121.5(4)
C50 C49 P2 121.6(5)
C2 O2 C19 118.8(5)
N1 C78 C77 122.7(6)
N1 C78 C79 112.9(5)
C77 C78 C79 124.3(6)
C32 C31 C36 118.3(6)
C32 C31 P4 124.1(5)
C36 C31 P4 117.4(5)
C81 C82 C83 119.6(6)
C44 C43 C48 118.2(6)
C44 C43 P2 123.2(5)
C48 C43 P2 118.5(5)
C7 C12 C11 117.8(6)
C7 C12 P3 123.8(5)
C11 C12 P3 118.3(5)
C72 C67 C68 118.6(6)
C72 C67 P1 117.7(5)
C68 C67 P1 123.7(5)
N4 C85 C84 122.3(6)
N4 C85 C86 115.8(6)
C84 C85 C86 121.9(6)
C38 C37 C42 117.3(6)
C38 C37 P2 120.3(5)
C42 C37 P2 121.5(5)
C66 C61 C62 119.4(7)
C66 C61 P1 119.4(5)
C62 C61 P1 121.0(6)
C49 C54 C53 122.3(6)
C49 C54 O1 120.0(5)
C53 C54 O1 117.5(6)
C85 C84 C83 120.8(6)
C67 C72 C71 121.7(8)
C87 C88 C89 117.9(7)
C55 C60 C59 117.1(6)
C55 C60 P1 118.8(5)
C59 C60 P1 123.2(6)
C19 C20 C21 117.2(6)
C19 C20 P4 120.0(5)
C21 C20 P4 122.7(5)
C51 C50 C49 121.8(7)
N1 C74 C75 121.6(6)
N1 C74 C73 118.2(6)
C75 C74 C73 120.2(6)
C43 C44 C45 120.8(7)
C12 C7 C8 120.7(7)
C91 C92 C87 120.1(6)
C26 C25 C30 118.6(6)
C26 C25 P4 118.0(5)
C30 C25 P4 123.4(5)
C78 C77 C76 118.3(7)
C47 C48 C43 120.0(7)
C55 C56 C57 119.2(8)
C27 C26 C25 121.3(7)
C20 C19 O2 118.9(6)
C20 C19 C24 122.2(7)
O2 C19 C24 118.5(7)
C56 C55 O1 123.2(6)
C56 C55 C60 121.6(7)
O1 C55 C60 115.2(5)
C17 C18 C13 117.7(6)
C17 C18 P3 119.1(5)
C13 C18 P3 123.2(5)
C40 C39 C38 120.3(8)
C50 C51 C52 119.9(6)
C37 C38 C39 121.4(8)
C92 C91 C90 119.8(7)
C10 C11 C12 121.4(7)
C40 C41 C42 120.2(8)
C53 C52 C51 119.3(7)
C14 C13 C18 120.6(7)
C33 C32 C31 121.0(7)
C41 C42 C37 120.9(7)
C2 C1 C6 117.5(7)
C2 C1 P3 118.2(5)
C6 C1 P3 124.3(6)
C76 C75 C74 119.0(6)
C82 C83 C84 117.9(6)
C29 C30 C25 120.1(7)
C4 C3 C2 118.0(9)
C61 C62 C63 121.1(8)
C5 C6 C1 120.5(9)
C89 C90 C91 120.0(7)
C89 C90 C93 119.8(8)
C91 C90 C93 120.2(9)
C52 C53 C54 119.7(7)
C70 C71 C72 119.6(8)
C46 C45 C44 118.1(7)
C64 C63 C62 118.6(9)
C3 C2 C1 122.9(7)
C3 C2 O2 123.3(7)
C1 C2 O2 113.8(6)
C28 C29 C30 120.3(7)
C29 C28 C27 120.6(7)
C58 C59 C60 121.3(8)
C71 C70 C69 120.7(7)
C34 C33 C32 119.9(7)
F3 C93 F1 102.4(14)
F3 C93 F2 104.5(13)
F1 C93 F2 96.4(13)
F3 C93 C90 117.4(9)
F1 C93 C90 117.4(10)
F2 C93 C90 115.7(12)
C69 C68 C67 120.0(8)
C11 C10 C9 119.8(8)
C22 C21 C20 121.9(7)
C64 C65 C66 119.9(9)
C9 C8 C7 120.2(8)
C47 C46 C45 121.8(7)
C15 C14 C13 120.6(8)
C75 C76 C77 119.8(7)
C15 C16 C17 118.9(8)
C21 C22 C23 118.0(8)
C68 C69 C70 119.5(8)
C8 C9 C10 120.0(8)
C31 C36 C35 121.1(8)
C57 C58 C59 119.7(8)
C39 C40 C41 119.8(7)
C28 C27 C26 119.0(7)
C4 C5 C6 120.5(9)
C46 C47 C48 121.0(8)
C58 C57 C56 121.1(7)
C65 C64 C63 121.0(8)
C61 C66 C65 119.9(8)
C90 C89 C88 120.6(6)
C33 C34 C35 121.2(8)
C24 C23 C22 121.8(9)
C5 C4 C3 120.5(8)
C34 C35 C36 118.4(9)
C14 C15 C16 121.4(9)
C18 C17 C16 120.8(8)
C23 C24 C19 118.6(8)
F9 B1 F8 111.9(11)
F9 B1 F11 110.7(9)
F8 B1 F11 109.6(11)
F9 B1 F10 110.6(10)
F8 B1 F10 106.0(10)
F11 B1 F10 107.9(9)
Cl2 C100 Cl1 107.1(15)
Cl3 C101 Cl4 113.1(8)
Cl5 C104 Cl6 112.8(12)
Cl8 C102 Cl7 110.8(12)
Cl9 C103 Cl10 94.8(12)
F5 B2 F6 101.7(18)
F5 B2 F4 106(2)
F6 B2 F4 112(2)
F5 B2 F7 115(2)
F6 B2 F7 108.0(18)
F4 B2 F7 113.4(12)

loop_
_geom_bond_atom_site_label_1
_geom_bond_atom_site_label_2
_geom_bond_distance
Cu1 N1 2.098(5)
Cu1 N2 2.156(4)
Cu1 P1 2.2402(17)
Cu1 P2 2.3138(16)
Cu2 N4 2.094(5)
Cu2 N3 2.237(5)
Cu2 P4 2.2676(18)
Cu2 P3 2.3272(17)
P2 C37 1.821(6)
P2 C49 1.834(6)
P2 C43 1.836(6)
P3 C12 1.824(6)
P3 C18 1.826(6)
P3 C1 1.834(7)
P4 C31 1.821(6)
P4 C25 1.829(6)
P4 C20 1.830(7)
P1 C60 1.822(6)
P1 C67 1.826(6)
P1 C61 1.829(6)
N2 C79 1.332(7)
N2 C80 1.364(7)
O1 C55 1.388(8)
O1 C54 1.405(7)
N3 C80 1.312(7)
N3 N5 1.382(6)
N1 C74 1.340(7)
N1 C78 1.350(7)
N5 C79 1.350(7)
N5 C87 1.452(7)
N4 C85 1.356(7)
N4 C81 1.376(7)
C79 C78 1.480(8)
C81 C82 1.375(8)
C81 C80 1.473(7)
C87 C88 1.371(8)
C87 C92 1.372(9)
C49 C54 1.380(8)
C49 C50 1.405(8)
O2 C2 1.394(8)
O2 C19 1.396(8)
C78 C77 1.381(9)
C31 C32 1.384(9)
C31 C36 1.384(10)
C82 C83 1.376(9)
C43 C44 1.394(9)
C43 C48 1.403(9)
C12 C7 1.388(9)
C12 C11 1.391(9)
C67 C72 1.378(9)
C67 C68 1.387(10)
C85 C84 1.371(9)
C85 C86 1.528(9)
C37 C38 1.385(9)
C37 C42 1.398(10)
C61 C66 1.383(10)
C61 C62 1.385(9)
C54 C53 1.395(9)
C84 C83 1.377(10)
C72 C71 1.392(10)
C88 C89 1.397(10)
C60 C55 1.395(9)
C60 C59 1.409(9)
C20 C19 1.378(9)
C20 C21 1.411(9)
C50 C51 1.365(10)
C74 C75 1.399(9)
C74 C73 1.505(9)
C44 C45 1.395(10)
C7 C8 1.410(11)
C92 C91 1.363(9)
C25 C26 1.388(9)
C25 C30 1.390(9)
C77 C76 1.382(10)
C48 C47 1.361(10)
C56 C55 1.379(9)
C56 C57 1.379(12)
C26 C27 1.385(9)
C19 C24 1.402(10)
C18 C17 1.381(10)
C18 C13 1.398(9)
C39 C40 1.365(12)
C39 C38 1.390(10)
C51 C52 1.411(11)
C91 C90 1.381(10)
C11 C10 1.383(10)
C41 C40 1.372(12)
C41 C42 1.392(10)
C52 C53 1.370(10)
C13 C14 1.381(11)
C32 C33 1.368(10)
C1 C2 1.393(10)
C1 C6 1.398(10)
C75 C76 1.369(10)
C30 C29 1.386(10)
C3 C4 1.390(13)
C3 C2 1.391(10)
C62 C63 1.395(10)
C6 C5 1.388(12)
C90 C89 1.373(11)
C90 C93 1.458(11)
C71 C70 1.327(12)
C45 C46 1.376(12)
C63 C64 1.383(14)
C29 C28 1.371(11)
C28 C27 1.381(11)
C59 C58 1.373(11)
C70 C69 1.411(13)
C33 C34 1.361(12)
C93 F3 1.197(12)
C93 F1 1.207(15)
C93 F2 1.222(14)
C68 C69 1.382(10)
C10 C9 1.391(12)
C21 C22 1.384(11)
C65 C64 1.376(13)
C65 C66 1.396(11)
C8 C9 1.354(12)
C46 C47 1.342(12)
C14 C15 1.337(13)
C16 C15 1.365(14)
C16 C17 1.409(12)
C22 C23 1.404(13)
C36 C35 1.389(11)
C58 C57 1.366(12)
C5 C4 1.383(14)
C34 C35 1.378(13)
C23 C24 1.362(12)
Cl1 C100 1.698(19)
F9 B1 1.305(11)
F11 B1 1.378(13)
F10 B1 1.401(14)
Cl2 C100 1.57(2)
F7 B2 1.315(15)
F8 B1 1.323(13)
F4 B2 1.307(16)
F6 B2 1.29(2)
F5 B2 1.19(3)
Cl4 C101 1.703(11)
Cl3 C101 1.701(13)
Cl10 C103 1.97(3)
Cl9 C103 1.69(2)
Cl6 C104 1.769(19)
Cl5 C104 1.505(16)
Cl7 C102 1.83(3)
Cl8 C102 1.59(2)
